data_7001384
loop_
_publ_author_name
'Liu, Hai-Yang'
'Zhang, Zhen-Jie'
'Shi, Wei'
'Zhao, Bin'
'Cheng, Peng'
'Liao, Dai-Zheng'
'Yan, Shi-Ping'

_publ_section_title
;
 A 3D porous hetero-metal compound with helical channels
;
_journal_issue 23
_journal_name_full 'Dalton Transactions'
_journal_page_first 4416
_journal_page_last 4419
_journal_paper_doi 10.1039/b904910j
_journal_year 2009
_chemical_formula_sum 'C18 H32 Cd N3 O17.5 P3 Zn3.5'
_chemical_formula_weight 1004.57
_chemical_name_systematic
;
?
;
_space_group_IT_number 15
_symmetry_cell_setting monoclinic
_symmetry_space_group_name_Hall '-C 2yc'
_symmetry_space_group_name_H-M 'C 1 2/c 1'
_atom_sites_solution_hydrogens geom
_atom_sites_solution_primary direct
_atom_sites_solution_secondary difmap
_audit_creation_method SHELXL-97
_cell_angle_alpha 90.00
_cell_angle_beta 109.50(3)
_cell_angle_gamma 90.00
_cell_formula_units_Z 8
_cell_length_a 21.982(4)
_cell_length_b 15.977(3)
_cell_length_c 25.818(5)
_cell_measurement_reflns_used 7851
_cell_measurement_temperature 293(2)
_cell_measurement_theta_max 27.8924
_cell_measurement_theta_min 1.6094
_cell_volume 8547(3)
_computing_cell_refinement 'CrystalClear (Rigaku/MSC Inc., 2005)'
_computing_data_collection 'CrystalClear (Rigaku/MSC Inc., 2005)'
_computing_data_reduction 'CrystalClear (Rigaku/MSC Inc., 2005)'
_computing_publication_material 'CrystalStructure 3.7.0'
_computing_structure_refinement 'SHELXL-97 (Sheldrick, 1997)'
_computing_structure_solution 'SHELXS-97 (Sheldrick, 1990)'
_diffrn_ambient_temperature 293(2)
_diffrn_detector_area_resol_mean 28.5714
_diffrn_measured_fraction_theta_full 0.999
_diffrn_measured_fraction_theta_max 0.999
_diffrn_measurement_method dtprofit.ref
_diffrn_radiation_monochromator graphite
_diffrn_radiation_source 'fine-focus sealed tube'
_diffrn_radiation_type MoK\a
_diffrn_radiation_wavelength 0.71073
_diffrn_reflns_av_R_equivalents 0.0945
_diffrn_reflns_av_sigmaI/netI 0.0883
_diffrn_reflns_limit_h_max 22
_diffrn_reflns_limit_h_min -26
_diffrn_reflns_limit_k_max 18
_diffrn_reflns_limit_k_min -18
_diffrn_reflns_limit_l_max 30
_diffrn_reflns_limit_l_min -21
_diffrn_reflns_number 25984
_diffrn_reflns_theta_full 25.01
_diffrn_reflns_theta_max 25.01
_diffrn_reflns_theta_min 1.66
_exptl_absorpt_coefficient_mu 2.600
_exptl_absorpt_correction_T_max 0.6244
_exptl_absorpt_correction_T_min 0.6244
_exptl_absorpt_correction_type multi-scan
_exptl_absorpt_process_details 'Jacobson, R. (1998) Private communication'
_exptl_crystal_colour Colorless
_exptl_crystal_density_diffrn 1.561
_exptl_crystal_density_method 'not measured'
_exptl_crystal_description Prism
_exptl_crystal_F_000 3992
_exptl_crystal_size_max 0.20
_exptl_crystal_size_mid 0.20
_exptl_crystal_size_min 0.20
_platon_squeeze_details ' ?'
_refine_diff_density_max 2.230
_refine_diff_density_min -0.819
_refine_diff_density_rms 0.175
_refine_ls_extinction_method none
_refine_ls_goodness_of_fit_ref 1.058
_refine_ls_hydrogen_treatment constr
_refine_ls_matrix_type full
_refine_ls_number_parameters 425
_refine_ls_number_reflns 7526
_refine_ls_number_restraints 12
_refine_ls_restrained_S_all 1.060
_refine_ls_R_factor_all 0.0735
_refine_ls_R_factor_gt 0.0549
_refine_ls_shift/su_max 0.001
_refine_ls_shift/su_mean 0.000
_refine_ls_structure_factor_coef Fsqd
_refine_ls_weighting_details 'calc w=1/[\s^2^(Fo^2^)+(0.0640P)^2^+0.2717P] where P=(Fo^2^+2Fc^2^)/3'
_refine_ls_weighting_scheme calc
_refine_ls_wR_factor_gt 0.1326
_refine_ls_wR_factor_ref 0.1423
_reflns_number_gt 5876
_reflns_number_total 7526
_reflns_threshold_expression >2sigma(I)
_cod_data_source_file b904910j.txt
_cod_data_source_block r70506b
_cod_depositor_comments
;
The following automatic conversions were performed:
'_symmetry_cell_setting' value 'Monoclinic' changed to 'monoclinic'
according to '/home/saulius/struct/CIF-dictionaries/cif_core.dic'
dictionary named 'cif_core.dic' version 2.4.1 from
2010-06-29.

'_exptl_absorpt_correction_type' value 'Multi-scan' changed
to 'multi-scan' according to
'/home/saulius/struct/CIF-dictionaries/cif_core.dic' dictionary named
'cif_core.dic' version 2.4.1 from 2010-06-29.

Automatic conversion script
Id: cif_fix_enum 1527 2010-12-29 10:47:43Z saulius 
;
_cod_original_sg_symbol_H-M C2/c
_cod_original_formula_sum 'C18 H32 Cd N3 O17.50 P3 Zn3.50'
_cod_database_code 7001384

loop_
_symmetry_equiv_pos_as_xyz
'x, y, z'
'-x, y, -z+1/2'
'x+1/2, y+1/2, z'
'-x+1/2, y+1/2, -z+1/2'
'-x, -y, -z'
'x, -y, z-1/2'
'-x+1/2, -y+1/2, -z'
'x+1/2, -y+1/2, z-1/2'

loop_
_atom_site_label
_atom_site_type_symbol
_atom_site_fract_x
_atom_site_fract_y
_atom_site_fract_z
_atom_site_U_iso_or_equiv
_atom_site_adp_type
_atom_site_occupancy
_atom_site_symmetry_multiplicity
_atom_site_calc_flag
_atom_site_refinement_flags
_atom_site_disorder_assembly
_atom_site_disorder_group
C1 C 0.6247(4) 0.8942(4) 0.8488(3) 0.0338(18) Uani 1 1 d . . .
H1A H 0.6467 0.8414 0.8491 0.041 Uiso 1 1 calc R . .
H1B H 0.5799 0.8884 0.8258 0.041 Uiso 1 1 calc R . .
C2 C 0.6299(4) 0.9201(4) 0.9072(3) 0.0314(17) Uani 1 1 d . . .
H2A H 0.5974 0.8926 0.9191 0.038 Uiso 1 1 calc R . .
H2B H 0.6724 0.9082 0.9333 0.038 Uiso 1 1 calc R . .
C3 C 0.6176(3) 1.0143(4) 0.8998(3) 0.0279(16) Uani 1 1 d . . .
H3A H 0.5721 1.0259 0.8819 0.033 Uiso 1 1 calc R . .
H3B H 0.6325 1.0431 0.9349 0.033 Uiso 1 1 calc R . .
C4 C 0.6296(3) 1.1164(4) 0.8325(2) 0.0210(14) Uani 1 1 d . . .
H4A H 0.5834 1.1101 0.8151 0.025 Uiso 1 1 calc R . .
H4B H 0.6485 1.1241 0.8038 0.025 Uiso 1 1 calc R . .
C5 C 0.6574(3) 0.9650(4) 0.8282(3) 0.0245(15) Uani 1 1 d . . .
H5 H 0.6335 0.9773 0.7895 0.029 Uiso 1 1 calc R . .
C6 C 0.7266(3) 0.9418(4) 0.8355(3) 0.0235(15) Uani 1 1 d . . .
C7 C 0.7818(3) 0.9769(4) 0.7129(3) 0.0260(15) Uani 1 1 d . . .
C8 C 0.7517(4) 1.0336(4) 0.6639(2) 0.0292(17) Uani 1 1 d . . .
H8 H 0.7767 1.0854 0.6674 0.035 Uiso 1 1 calc R . .
C9 C 0.6810(4) 1.0533(5) 0.6576(3) 0.050(2) Uani 1 1 d . . .
H9A H 0.6713 1.0356 0.6900 0.060 Uiso 1 1 calc R . .
H9B H 0.6726 1.1129 0.6524 0.060 Uiso 1 1 calc R . .
C10 C 0.6400(4) 1.0043(5) 0.6068(3) 0.0352(18) Uani 1 1 d . . .
H10A H 0.5991 1.0321 0.5886 0.042 Uiso 1 1 calc R . .
H10B H 0.6318 0.9477 0.6163 0.042 Uiso 1 1 calc R . .
C11 C 0.6836(3) 1.0050(4) 0.5706(3) 0.0251(16) Uani 1 1 d . . .
H11A H 0.6710 0.9619 0.5425 0.030 Uiso 1 1 calc R . .
H11B H 0.6827 1.0590 0.5532 0.030 Uiso 1 1 calc R . .
C12 C 0.8032(3) 1.0113(4) 0.5924(3) 0.0257(16) Uani 1 1 d . . .
H12A H 0.8431 1.0120 0.6234 0.031 Uiso 1 1 calc R . .
H12B H 0.7960 1.0672 0.5768 0.031 Uiso 1 1 calc R . .
C13 C 0.9430(3) 0.8204(4) 0.9237(3) 0.0213(14) Uani 1 1 d . . .
C14 C 0.9627(3) 0.7767(4) 0.9799(3) 0.0235(15) Uani 1 1 d . . .
H14 H 0.9550 0.8147 1.0068 0.028 Uiso 1 1 calc R . .
C15 C 0.9241(3) 0.6932(4) 0.9780(3) 0.0329(18) Uani 1 1 d . . .
H15A H 0.8918 0.7002 0.9957 0.039 Uiso 1 1 calc R . .
H15B H 0.9031 0.6747 0.9405 0.039 Uiso 1 1 calc R . .
C16 C 0.9760(3) 0.6321(4) 1.0095(3) 0.0318(17) Uani 1 1 d . . .
H16A H 0.9841 0.6361 1.0487 0.038 Uiso 1 1 calc R . .
H16B H 0.9640 0.5750 0.9977 0.038 Uiso 1 1 calc R . .
C17 C 1.0342(3) 0.6591(4) 0.9954(3) 0.0239(15) Uani 1 1 d . . .
H17A H 1.0311 0.6406 0.9589 0.029 Uiso 1 1 calc R . .
H17B H 1.0735 0.6369 1.0217 0.029 Uiso 1 1 calc R . .
C18 C 1.0669(3) 0.7823(4) 1.0560(3) 0.0243(15) Uani 1 1 d . . .
H18A H 1.0539 0.7479 1.0814 0.029 Uiso 1 1 calc R . .
H18B H 1.0551 0.8398 1.0603 0.029 Uiso 1 1 calc R . .
Cd1 Cd 0.84432(2) 0.89488(3) 0.81691(2) 0.02585(15) Uani 1 1 d . . .
N1 N 0.6563(3) 1.0402(3) 0.8639(2) 0.0207(12) Uani 1 1 d . . .
N2 N 1.0328(3) 0.7539(3) 0.9985(2) 0.0247(13) Uani 1 1 d . . .
N3 N 0.7483(3) 0.9874(3) 0.6117(2) 0.0271(14) Uani 1 1 d . . .
O1 O 0.5866(2) 1.2270(3) 0.89286(18) 0.0236(10) Uani 1 1 d . . .
O2 O 0.7038(2) 1.1823(2) 0.92771(17) 0.0199(10) Uani 1 1 d . . .
O3 O 0.6617(2) 1.2793(3) 0.84410(18) 0.0276(11) Uani 1 1 d . . .
O4 O 0.7739(2) 0.9801(2) 0.86876(17) 0.0216(10) Uani 1 1 d . . .
O5 O 0.7350(2) 0.8833(3) 0.80533(18) 0.0242(10) Uani 1 1 d . . .
O6 O 0.8419(3) 0.7562(4) 0.7843(3) 0.0383(17) Uani 0.75 1 d PU . .
O7 O 0.9037(2) 1.0127(3) 0.8707(2) 0.0442(15) Uani 1 1 d . . .
O9 O 0.7853(2) 0.8984(2) 0.70644(18) 0.0274(11) Uani 1 1 d . . .
O10 O 0.8024(2) 1.0108(3) 0.75940(17) 0.0275(11) Uani 1 1 d . . .
O11 O 0.7731(2) 0.8593(2) 0.54842(16) 0.0195(10) Uani 1 1 d . . .
O12 O 0.8826(2) 0.9203(3) 0.55344(18) 0.0259(11) Uani 1 1 d . . .
O13 O 0.7801(2) 0.9790(2) 0.48491(17) 0.0202(10) Uani 1 1 d . . .
O14 O 0.8827(2) 0.8314(3) 0.9011(2) 0.0298(11) Uani 1 1 d . . .
O15 O 0.9856(2) 0.8425(3) 0.90462(18) 0.0242(10) Uani 1 1 d . . .
O16 O 1.1817(2) 0.8567(3) 1.10301(17) 0.0239(10) Uani 1 1 d . . .
O17 O 1.1791(2) 0.6988(3) 1.10809(18) 0.0253(10) Uani 1 1 d . . .
O18 O 1.1632(2) 0.7697(3) 1.01550(16) 0.0208(10) Uani 1 1 d . . .
P1 P 0.64610(8) 1.20848(10) 0.87695(7) 0.0202(4) Uani 1 1 d . . .
P2 P 0.81059(8) 0.93767(10) 0.54087(7) 0.0203(4) Uani 1 1 d . . .
P3 P 1.15408(8) 0.77507(10) 1.07221(7) 0.0197(4) Uani 1 1 d . . .
Zn1 Zn 0.57960(4) 1.30709(4) 0.94746(3) 0.02017(19) Uani 1 1 d . . .
Zn2 Zn 0.75186(4) 1.07420(4) 0.91295(3) 0.01917(19) Uani 1 1 d . . .
Zn3 Zn 0.73694(4) 1.35571(4) 0.87179(3) 0.0218(2) Uani 1 1 d . . .
Zn4 Zn 0.7500 1.2500 1.0000 0.0174(2) Uani 1 2 d S . .
O8 O 0.9347(4) 0.8993(5) 0.7904(3) 0.051(2) Uani 0.75 1 d PU . .

loop_
_atom_site_aniso_label
_atom_site_aniso_U_11
_atom_site_aniso_U_22
_atom_site_aniso_U_33
_atom_site_aniso_U_23
_atom_site_aniso_U_13
_atom_site_aniso_U_12
C1 0.022(4) 0.024(3) 0.056(5) -0.010(3) 0.015(4) -0.010(3)
C2 0.024(4) 0.025(3) 0.047(4) 0.001(3) 0.014(3) -0.009(3)
C3 0.021(4) 0.039(4) 0.025(4) -0.005(3) 0.010(3) -0.009(3)
C4 0.022(4) 0.029(3) 0.014(3) -0.004(3) 0.008(3) -0.001(3)
C5 0.028(4) 0.020(3) 0.024(4) -0.007(3) 0.007(3) -0.004(3)
C6 0.022(4) 0.024(3) 0.025(4) 0.004(3) 0.009(3) -0.004(3)
C7 0.033(4) 0.029(3) 0.019(3) -0.002(3) 0.013(3) 0.005(3)
C8 0.049(5) 0.032(3) 0.008(3) 0.003(3) 0.010(3) 0.015(3)
C9 0.045(5) 0.063(5) 0.033(4) -0.012(4) 0.002(4) 0.024(4)
C10 0.034(5) 0.041(4) 0.028(4) -0.006(3) 0.007(3) 0.010(3)
C11 0.036(4) 0.024(3) 0.016(3) 0.009(3) 0.010(3) 0.012(3)
C12 0.024(4) 0.024(3) 0.026(4) -0.002(3) 0.004(3) -0.001(3)
C13 0.018(4) 0.024(3) 0.024(3) -0.001(3) 0.010(3) 0.004(3)
C14 0.017(4) 0.029(3) 0.026(4) 0.003(3) 0.010(3) -0.005(3)
C15 0.021(4) 0.032(4) 0.040(4) 0.001(3) 0.003(3) -0.002(3)
C16 0.024(4) 0.035(4) 0.031(4) -0.006(3) 0.002(3) -0.001(3)
C17 0.028(4) 0.025(3) 0.020(3) -0.005(3) 0.011(3) -0.002(3)
C18 0.031(4) 0.026(3) 0.023(3) -0.002(3) 0.019(3) -0.010(3)
Cd1 0.0242(3) 0.0255(3) 0.0261(3) 0.0056(2) 0.0060(2) 0.0012(2)
N1 0.019(3) 0.017(2) 0.026(3) -0.001(2) 0.008(2) -0.003(2)
N2 0.018(3) 0.027(3) 0.026(3) -0.004(2) 0.004(2) -0.002(2)
N3 0.028(3) 0.031(3) 0.017(3) -0.002(2) 0.001(2) 0.004(2)
O1 0.014(2) 0.032(2) 0.022(2) -0.006(2) 0.0031(19) 0.0003(19)
O2 0.016(2) 0.024(2) 0.017(2) -0.0011(18) 0.0024(19) -0.0028(18)
O3 0.036(3) 0.022(2) 0.021(2) 0.0033(19) 0.004(2) -0.006(2)
O4 0.019(2) 0.025(2) 0.020(2) -0.0076(19) 0.0067(19) -0.0067(19)
O5 0.023(3) 0.026(2) 0.027(2) -0.009(2) 0.012(2) 0.0012(19)
O6 0.0366(19) 0.0349(18) 0.0402(19) -0.0008(10) 0.0088(10) 0.0015(10)
O7 0.021(3) 0.040(3) 0.055(4) 0.009(3) -0.009(3) -0.006(2)
O9 0.043(3) 0.017(2) 0.022(2) -0.0010(19) 0.011(2) 0.006(2)
O10 0.040(3) 0.027(2) 0.015(2) -0.0051(19) 0.009(2) 0.002(2)
O11 0.024(3) 0.022(2) 0.015(2) 0.0008(18) 0.0101(19) 0.0020(18)
O12 0.021(3) 0.028(2) 0.024(2) -0.003(2) 0.002(2) 0.0047(19)
O13 0.021(2) 0.020(2) 0.018(2) 0.0024(18) 0.0047(19) 0.0061(18)
O14 0.022(3) 0.038(3) 0.032(3) 0.011(2) 0.012(2) 0.008(2)
O15 0.020(3) 0.030(2) 0.024(2) 0.004(2) 0.009(2) 0.0041(19)
O16 0.022(3) 0.036(2) 0.015(2) -0.0055(19) 0.0074(19) -0.005(2)
O17 0.020(3) 0.040(3) 0.021(2) 0.007(2) 0.014(2) 0.001(2)
O18 0.015(2) 0.037(2) 0.012(2) -0.0016(19) 0.0061(18) -0.0045(19)
P1 0.0180(9) 0.0240(8) 0.0156(8) -0.0029(7) 0.0015(7) -0.0019(7)
P2 0.0187(9) 0.0217(8) 0.0200(8) -0.0015(7) 0.0055(7) 0.0028(7)
P3 0.0151(9) 0.0278(8) 0.0158(8) -0.0004(7) 0.0046(7) -0.0055(7)
Zn1 0.0161(4) 0.0254(4) 0.0185(4) -0.0004(3) 0.0051(3) -0.0024(3)
Zn2 0.0168(4) 0.0244(4) 0.0152(4) -0.0015(3) 0.0039(3) -0.0035(3)
Zn3 0.0242(4) 0.0235(4) 0.0154(4) 0.0025(3) 0.0036(3) -0.0034(3)
Zn4 0.0160(6) 0.0214(5) 0.0131(5) 0.0001(4) 0.0027(4) -0.0019(4)
O8 0.050(2) 0.051(2) 0.053(2) 0.0022(10) 0.0179(11) 0.0007(10)

loop_
_atom_type_symbol
_atom_type_description
_atom_type_scat_dispersion_real
_atom_type_scat_dispersion_imag
_atom_type_scat_source
C C 0.0033 0.0016 'International Tables Vol C Tables 4.2.6.8 and 6.1.1.4'
H H 0.0000 0.0000 'International Tables Vol C Tables 4.2.6.8 and 6.1.1.4'
N N 0.0061 0.0033 'International Tables Vol C Tables 4.2.6.8 and 6.1.1.4'
O O 0.0106 0.0060 'International Tables Vol C Tables 4.2.6.8 and 6.1.1.4'
Zn Zn 0.2839 1.4301 'International Tables Vol C Tables 4.2.6.8 and 6.1.1.4'
Cd Cd -0.8075 1.2024 'International Tables Vol C Tables 4.2.6.8 and 6.1.1.4'
P P 0.1023 0.0942 'International Tables Vol C Tables 4.2.6.8 and 6.1.1.4'

loop_
_geom_angle_atom_site_label_1
_geom_angle_atom_site_label_2
_geom_angle_atom_site_label_3
_geom_angle
_geom_angle_site_symmetry_1
_geom_angle_site_symmetry_3
_geom_angle_publ_flag
C5 C1 C2 104.7(5) . . ?
C5 C1 H1A 110.8 . . ?
C2 C1 H1A 110.8 . . ?
C5 C1 H1B 110.8 . . ?
C2 C1 H1B 110.8 . . ?
H1A C1 H1B 108.9 . . ?
C3 C2 C1 101.0(6) . . ?
C3 C2 H2A 111.6 . . ?
C1 C2 H2A 111.6 . . ?
C3 C2 H2B 111.6 . . ?
C1 C2 H2B 111.6 . . ?
H2A C2 H2B 109.4 . . ?
N1 C3 C2 103.6(6) . . ?
N1 C3 H3A 111.0 . . ?
C2 C3 H3A 111.0 . . ?
N1 C3 H3B 111.0 . . ?
C2 C3 H3B 111.0 . . ?
H3A C3 H3B 109.0 . . ?
N1 C4 P1 111.2(4) . . ?
N1 C4 H4A 109.4 . . ?
P1 C4 H4A 109.4 . . ?
N1 C4 H4B 109.4 . . ?
P1 C4 H4B 109.4 . . ?
H4A C4 H4B 108.0 . . ?
C6 C5 N1 109.7(5) . . ?
C6 C5 C1 110.1(5) . . ?
N1 C5 C1 105.6(6) . . ?
C6 C5 H5 110.4 . . ?
N1 C5 H5 110.4 . . ?
C1 C5 H5 110.4 . . ?
O4 C6 O5 121.2(6) . . ?
O4 C6 C5 122.0(6) . . ?
O5 C6 C5 116.7(5) . . ?
O10 C7 O9 122.3(6) . . ?
O10 C7 C8 117.2(6) . . ?
O9 C7 C8 120.6(6) . . ?
N3 C8 C7 109.2(5) . . ?
N3 C8 C9 104.9(6) . . ?
C7 C8 C9 110.7(6) . . ?
N3 C8 H8 110.6 . . ?
C7 C8 H8 110.6 . . ?
C9 C8 H8 110.6 . . ?
C10 C9 C8 105.6(6) . . ?
C10 C9 H9A 110.6 . . ?
C8 C9 H9A 110.6 . . ?
C10 C9 H9B 110.6 . . ?
C8 C9 H9B 110.6 . . ?
H9A C9 H9B 108.7 . . ?
C9 C10 C11 102.0(7) . . ?
C9 C10 H10A 111.4 . . ?
C11 C10 H10A 111.4 . . ?
C9 C10 H10B 111.4 . . ?
C11 C10 H10B 111.4 . . ?
H10A C10 H10B 109.2 . . ?
N3 C11 C10 101.8(5) . . ?
N3 C11 H11A 111.4 . . ?
C10 C11 H11A 111.4 . . ?
N3 C11 H11B 111.4 . . ?
C10 C11 H11B 111.4 . . ?
H11A C11 H11B 109.3 . . ?
N3 C12 P2 110.8(4) . . ?
N3 C12 H12A 109.5 . . ?
P2 C12 H12A 109.5 . . ?
N3 C12 H12B 109.5 . . ?
P2 C12 H12B 109.5 . . ?
H12A C12 H12B 108.1 . . ?
O15 C13 O14 125.8(6) . . ?
O15 C13 C14 119.4(6) . . ?
O14 C13 C14 114.8(6) . . ?
N2 C14 C13 110.5(6) . . ?
N2 C14 C15 106.9(5) . . ?
C13 C14 C15 112.1(5) . . ?
N2 C14 H14 109.1 . . ?
C13 C14 H14 109.1 . . ?
C15 C14 H14 109.1 . . ?
C16 C15 C14 103.1(6) . . ?
C16 C15 H15A 111.1 . . ?
C14 C15 H15A 111.1 . . ?
C16 C15 H15B 111.1 . . ?
C14 C15 H15B 111.1 . . ?
H15A C15 H15B 109.1 . . ?
C17 C16 C15 103.6(6) . . ?
C17 C16 H16A 111.0 . . ?
C15 C16 H16A 111.0 . . ?
C17 C16 H16B 111.0 . . ?
C15 C16 H16B 111.0 . . ?
H16A C16 H16B 109.0 . . ?
C16 C17 N2 103.9(5) . . ?
C16 C17 H17A 111.0 . . ?
N2 C17 H17A 111.0 . . ?
C16 C17 H17B 111.0 . . ?
N2 C17 H17B 111.0 . . ?
H17A C17 H17B 109.0 . . ?
N2 C18 P3 110.5(5) . . ?
N2 C18 H18A 109.6 . . ?
P3 C18 H18A 109.6 . . ?
N2 C18 H18B 109.6 . . ?
P3 C18 H18B 109.6 . . ?
H18A C18 H18B 108.1 . . ?
O14 Cd1 O8 102.3(2) . . ?
O14 Cd1 O5 97.16(17) . . ?
O8 Cd1 O5 156.6(2) . . ?
O14 Cd1 O10 152.60(16) . . ?
O8 Cd1 O10 89.0(2) . . ?
O5 Cd1 O10 79.20(17) . . ?
O14 Cd1 O6 83.1(2) . . ?
O8 Cd1 O6 80.9(3) . . ?
O5 Cd1 O6 88.9(2) . . ?
O10 Cd1 O6 123.6(2) . . ?
O14 Cd1 O7 81.02(18) . . ?
O8 Cd1 O7 78.2(2) . . ?
O5 Cd1 O7 117.87(17) . . ?
O10 Cd1 O7 77.00(16) . . ?
O6 Cd1 O7 150.3(2) . . ?
C4 N1 C3 111.2(5) . . ?
C4 N1 C5 113.8(5) . . ?
C3 N1 C5 106.4(5) . . ?
C4 N1 Zn2 104.4(4) . . ?
C3 N1 Zn2 110.6(4) . . ?
C5 N1 Zn2 110.5(4) . . ?
C18 N2 C14 111.6(5) . . ?
C18 N2 C17 110.1(5) . . ?
C14 N2 C17 105.2(5) . . ?
C18 N2 Zn1 108.1(4) . 3_545 ?
C14 N2 Zn1 111.5(4) . 3_545 ?
C17 N2 Zn1 110.3(4) . 3_545 ?
C11 N3 C12 113.5(5) . . ?
C11 N3 C8 107.1(5) . . ?
C12 N3 C8 111.3(5) . . ?
C11 N3 Zn3 111.8(4) . 4_646 ?
C12 N3 Zn3 103.3(4) . 4_646 ?
C8 N3 Zn3 109.9(4) . 4_646 ?
P1 O1 Zn1 127.2(3) . . ?
P1 O2 Zn4 129.0(2) . . ?
P1 O2 Zn2 112.6(2) . . ?
Zn4 O2 Zn2 117.13(19) . . ?
P1 O3 Zn3 124.9(3) . . ?
C6 O4 Zn2 116.2(4) . . ?
C6 O5 Cd1 102.6(4) . . ?
C7 O9 Zn3 117.2(4) . 4_646 ?
C7 O10 Cd1 101.7(4) . . ?
P2 O11 Zn4 129.0(3) . 4_646 ?
P2 O11 Zn3 111.9(2) . 4_646 ?
Zn4 O11 Zn3 117.74(19) 4_646 4_646 ?
P2 O12 Zn1 124.6(3) . 4_646 ?
P2 O13 Zn2 127.9(2) . 6_575 ?
C13 O14 Cd1 119.8(4) . . ?
C13 O15 Zn1 117.3(4) . 3_545 ?
P3 O16 Zn2 123.7(3) . 5_777 ?
P3 O17 Zn3 129.7(3) . 5_777 ?
P3 O18 Zn4 127.0(2) . 3_545 ?
P3 O18 Zn1 114.3(3) . 3_545 ?
Zn4 O18 Zn1 117.8(2) 3_545 3_545 ?
O3 P1 O1 112.3(3) . . ?
O3 P1 O2 113.6(3) . . ?
O1 P1 O2 111.0(3) . . ?
O3 P1 C4 106.5(3) . . ?
O1 P1 C4 108.5(3) . . ?
O2 P1 C4 104.4(3) . . ?
O13 P2 O12 112.0(3) . . ?
O13 P2 O11 112.7(2) . . ?
O12 P2 O11 112.5(2) . . ?
O13 P2 C12 107.1(3) . . ?
O12 P2 C12 107.4(3) . . ?
O11 P2 C12 104.5(3) . . ?
O17 P3 O16 111.4(3) . . ?
O17 P3 O18 113.5(3) . . ?
O16 P3 O18 112.4(3) . . ?
O17 P3 C18 109.3(3) . . ?
O16 P3 C18 105.5(3) . . ?
O18 P3 C18 104.2(3) . . ?
O1 Zn1 O12 117.0(2) . 4_656 ?
O1 Zn1 O15 95.66(18) . 3_455 ?
O12 Zn1 O15 95.27(18) 4_656 3_455 ?
O1 Zn1 N2 111.2(2) . 3_455 ?
O12 Zn1 N2 131.8(2) 4_656 3_455 ?
O15 Zn1 N2 80.5(2) 3_455 3_455 ?
O1 Zn1 O18 98.99(17) . 3_455 ?
O12 Zn1 O18 90.88(17) 4_656 3_455 ?
O15 Zn1 O18 159.44(18) 3_455 3_455 ?
N2 Zn1 O18 80.79(19) 3_455 3_455 ?
O13 Zn2 O16 114.79(18) 6_576 5_777 ?
O13 Zn2 O4 98.78(17) 6_576 . ?
O16 Zn2 O4 87.99(18) 5_777 . ?
O13 Zn2 O2 101.70(17) 6_576 . ?
O16 Zn2 O2 91.70(18) 5_777 . ?
O4 Zn2 O2 157.55(16) . . ?
O13 Zn2 N1 113.1(2) 6_576 . ?
O16 Zn2 N1 131.93(19) 5_777 . ?
O4 Zn2 N1 81.42(19) . . ?
O2 Zn2 N1 82.15(18) . . ?
O17 Zn3 O3 114.99(19) 5_777 . ?
O17 Zn3 O9 107.9(2) 5_777 4_656 ?
O3 Zn3 O9 87.34(18) . 4_656 ?
O17 Zn3 O11 98.52(18) 5_777 4_656 ?
O3 Zn3 O11 91.24(18) . 4_656 ?
O9 Zn3 O11 151.45(18) 4_656 4_656 ?
O17 Zn3 N3 108.5(2) 5_777 4_656 ?
O3 Zn3 N3 136.5(2) . 4_656 ?
O9 Zn3 N3 80.73(18) 4_656 4_656 ?
O11 Zn3 N3 80.80(19) 4_656 4_656 ?
O18 Zn4 O18 180.000(1) 5_777 3_455 ?
O18 Zn4 O2 92.64(17) 5_777 7_677 ?
O18 Zn4 O2 87.36(17) 3_455 7_677 ?
O18 Zn4 O2 87.36(17) 5_777 . ?
O18 Zn4 O2 92.64(17) 3_455 . ?
O2 Zn4 O2 180.000(1) 7_677 . ?
O18 Zn4 O11 86.21(17) 5_777 6_576 ?
O18 Zn4 O11 93.79(17) 3_455 6_576 ?
O2 Zn4 O11 87.16(16) 7_677 6_576 ?
O2 Zn4 O11 92.84(16) . 6_576 ?
O18 Zn4 O11 93.79(17) 5_777 4_656 ?
O18 Zn4 O11 86.21(17) 3_455 4_656 ?
O2 Zn4 O11 92.84(16) 7_677 4_656 ?
O2 Zn4 O11 87.16(16) . 4_656 ?
O11 Zn4 O11 180.0(2) 6_576 4_656 ?

loop_
_geom_bond_atom_site_label_1
_geom_bond_atom_site_label_2
_geom_bond_distance
_geom_bond_site_symmetry_2
_geom_bond_publ_flag
C1 C5 1.528(10) . ?
C1 C2 1.531(11) . ?
C1 H1A 0.9700 . ?
C1 H1B 0.9700 . ?
C2 C3 1.530(9) . ?
C2 H2A 0.9700 . ?
C2 H2B 0.9700 . ?
C3 N1 1.509(9) . ?
C3 H3A 0.9700 . ?
C3 H3B 0.9700 . ?
C4 N1 1.472(8) . ?
C4 P1 1.826(6) . ?
C4 H4A 0.9700 . ?
C4 H4B 0.9700 . ?
C5 C6 1.515(10) . ?
C5 N1 1.519(8) . ?
C5 H5 0.9800 . ?
C6 O4 1.265(7) . ?
C6 O5 1.269(8) . ?
C7 O10 1.256(8) . ?
C7 O9 1.270(8) . ?
C7 C8 1.518(9) . ?
C8 N3 1.517(8) . ?
C8 C9 1.541(11) . ?
C8 H8 0.9800 . ?
C9 C10 1.536(10) . ?
C9 H9A 0.9700 . ?
C9 H9B 0.9700 . ?
C10 C11 1.548(10) . ?
C10 H10A 0.9700 . ?
C10 H10B 0.9700 . ?
C11 N3 1.489(8) . ?
C11 H11A 0.9700 . ?
C11 H11B 0.9700 . ?
C12 N3 1.501(9) . ?
C12 P2 1.824(7) . ?
C12 H12A 0.9700 . ?
C12 H12B 0.9700 . ?
C13 O15 1.245(8) . ?
C13 O14 1.270(8) . ?
C13 C14 1.536(9) . ?
C14 N2 1.496(8) . ?
C14 C15 1.573(9) . ?
C14 H14 0.9800 . ?
C15 C16 1.516(9) . ?
C15 H15A 0.9700 . ?
C15 H15B 0.9700 . ?
C16 C17 1.503(10) . ?
C16 H16A 0.9700 . ?
C16 H16B 0.9700 . ?
C17 N2 1.518(8) . ?
C17 H17A 0.9700 . ?
C17 H17B 0.9700 . ?
C18 N2 1.493(8) . ?
C18 P3 1.823(7) . ?
C18 H18A 0.9700 . ?
C18 H18B 0.9700 . ?
Cd1 O14 2.288(5) . ?
Cd1 O8 2.310(9) . ?
Cd1 O5 2.328(5) . ?
Cd1 O10 2.360(4) . ?
Cd1 O6 2.365(7) . ?
Cd1 O7 2.443(5) . ?
N1 Zn2 2.130(5) . ?
N2 Zn1 2.104(6) 3_545 ?
N3 Zn3 2.150(5) 4_646 ?
O1 P1 1.525(5) . ?
O1 Zn1 1.947(4) . ?
O2 P1 1.547(4) . ?
O2 Zn4 2.102(4) . ?
O2 Zn2 2.124(4) . ?
O3 P1 1.521(5) . ?
O3 Zn3 1.986(5) . ?
O4 Zn2 2.041(4) . ?
O9 Zn3 2.031(4) 4_646 ?
O11 P2 1.546(5) . ?
O11 Zn4 2.109(4) 4_646 ?
O11 Zn3 2.145(4) 4_646 ?
O12 P2 1.530(5) . ?
O12 Zn1 1.995(4) 4_646 ?
O13 P2 1.525(4) . ?
O13 Zn2 1.947(4) 6_575 ?
O15 Zn1 2.071(4) 3_545 ?
O16 P3 1.543(4) . ?
O16 Zn2 1.980(5) 5_777 ?
O17 P3 1.519(5) . ?
O17 Zn3 1.948(5) 5_777 ?
O18 P3 1.544(5) . ?
O18 Zn4 2.101(4) 3_545 ?
O18 Zn1 2.159(4) 3_545 ?
Zn1 O12 1.995(4) 4_656 ?
Zn1 O15 2.071(4) 3_455 ?
Zn1 N2 2.104(6) 3_455 ?
Zn1 O18 2.159(4) 3_455 ?
Zn2 O13 1.947(4) 6_576 ?
Zn2 O16 1.980(5) 5_777 ?
Zn3 O17 1.948(5) 5_777 ?
Zn3 O9 2.031(4) 4_656 ?
Zn3 O11 2.145(4) 4_656 ?
Zn3 N3 2.150(5) 4_656 ?
Zn4 O18 2.101(5) 5_777 ?
Zn4 O18 2.101(5) 3_455 ?
Zn4 O2 2.102(4) 7_677 ?
Zn4 O11 2.109(4) 6_576 ?
Zn4 O11 2.109(4) 4_656 ?

loop_
_geom_torsion_atom_site_label_1
_geom_torsion_atom_site_label_2
_geom_torsion_atom_site_label_3
_geom_torsion_atom_site_label_4
_geom_torsion
_geom_torsion_site_symmetry_1
_geom_torsion_site_symmetry_2
_geom_torsion_site_symmetry_3
_geom_torsion_site_symmetry_4
_geom_torsion_publ_flag
C5 C1 C2 C3 39.1(7) . . . . ?
C1 C2 C3 N1 -42.5(6) . . . . ?
C2 C1 C5 C6 97.3(7) . . . . ?
C2 C1 C5 N1 -21.0(7) . . . . ?
N1 C5 C6 O4 2.5(9) . . . . ?
C1 C5 C6 O4 -113.3(7) . . . . ?
N1 C5 C6 O5 -175.5(5) . . . . ?
C1 C5 C6 O5 68.7(8) . . . . ?
O10 C7 C8 N3 163.2(6) . . . . ?
O9 C7 C8 N3 -17.0(10) . . . . ?
O10 C7 C8 C9 -81.8(8) . . . . ?
O9 C7 C8 C9 98.0(8) . . . . ?
N3 C8 C9 C10 9.5(8) . . . . ?
C7 C8 C9 C10 -108.1(7) . . . . ?
C8 C9 C10 C11 -32.1(8) . . . . ?
C9 C10 C11 N3 42.7(7) . . . . ?
O15 C13 C14 N2 -10.3(8) . . . . ?
O14 C13 C14 N2 170.5(5) . . . . ?
O15 C13 C14 C15 -129.4(6) . . . . ?
O14 C13 C14 C15 51.4(8) . . . . ?
N2 C14 C15 C16 13.8(8) . . . . ?
C13 C14 C15 C16 135.0(6) . . . . ?
C14 C15 C16 C17 -34.2(7) . . . . ?
C15 C16 C17 N2 42.5(6) . . . . ?
P1 C4 N1 C3 72.5(6) . . . . ?
P1 C4 N1 C5 -167.4(4) . . . . ?
P1 C4 N1 Zn2 -46.8(5) . . . . ?
C2 C3 N1 C4 154.7(5) . . . . ?
C2 C3 N1 C5 30.3(6) . . . . ?
C2 C3 N1 Zn2 -89.8(5) . . . . ?
C6 C5 N1 C4 112.8(6) . . . . ?
C1 C5 N1 C4 -128.5(6) . . . . ?
C6 C5 N1 C3 -124.3(6) . . . . ?
C1 C5 N1 C3 -5.7(7) . . . . ?
C6 C5 N1 Zn2 -4.3(6) . . . . ?
C1 C5 N1 Zn2 114.4(5) . . . . ?
P3 C18 N2 C14 -167.4(4) . . . . ?
P3 C18 N2 C17 76.2(6) . . . . ?
P3 C18 N2 Zn1 -44.4(5) . . . 3_545 ?
C13 C14 N2 C18 130.2(5) . . . . ?
C15 C14 N2 C18 -107.6(6) . . . . ?
C13 C14 N2 C17 -110.5(6) . . . . ?
C15 C14 N2 C17 11.8(7) . . . . ?
C13 C14 N2 Zn1 9.1(6) . . . 3_545 ?
C15 C14 N2 Zn1 131.4(5) . . . 3_545 ?
C16 C17 N2 C18 86.9(6) . . . . ?
C16 C17 N2 C14 -33.4(6) . . . . ?
C16 C17 N2 Zn1 -153.8(4) . . . 3_545 ?
C10 C11 N3 C12 -161.2(5) . . . . ?
C10 C11 N3 C8 -38.0(7) . . . . ?
C10 C11 N3 Zn3 82.4(5) . . . 4_646 ?
P2 C12 N3 C11 -73.6(6) . . . . ?
P2 C12 N3 C8 165.6(4) . . . . ?
P2 C12 N3 Zn3 47.7(4) . . . 4_646 ?
C7 C8 N3 C11 136.7(6) . . . . ?
C9 C8 N3 C11 18.0(7) . . . . ?
C7 C8 N3 C12 -98.8(7) . . . . ?
C9 C8 N3 C12 142.5(6) . . . . ?
C7 C8 N3 Zn3 15.1(7) . . . 4_646 ?
C9 C8 N3 Zn3 -103.6(5) . . . 4_646 ?
O5 C6 O4 Zn2 178.7(5) . . . . ?
C5 C6 O4 Zn2 0.8(8) . . . . ?
O4 C6 O5 Cd1 -11.1(7) . . . . ?
C5 C6 O5 Cd1 166.9(5) . . . . ?
O14 Cd1 O5 C6 78.1(4) . . . . ?
O8 Cd1 O5 C6 -135.4(6) . . . . ?
O10 Cd1 O5 C6 -74.4(4) . . . . ?
O6 Cd1 O5 C6 161.0(4) . . . . ?
O7 Cd1 O5 C6 -5.5(4) . . . . ?
O10 C7 O9 Zn3 -170.4(5) . . . 4_646 ?
C8 C7 O9 Zn3 9.8(9) . . . 4_646 ?
O9 C7 O10 Cd1 1.4(8) . . . . ?
C8 C7 O10 Cd1 -178.8(5) . . . . ?
O14 Cd1 O10 C7 -165.9(4) . . . . ?
O8 Cd1 O10 C7 78.5(5) . . . . ?
O5 Cd1 O10 C7 -81.2(5) . . . . ?
O6 Cd1 O10 C7 0.1(5) . . . . ?
O7 Cd1 O10 C7 156.7(5) . . . . ?
O15 C13 O14 Cd1 1.2(9) . . . . ?
C14 C13 O14 Cd1 -179.6(4) . . . . ?
O8 Cd1 O14 C13 10.2(5) . . . . ?
O5 Cd1 O14 C13 177.3(5) . . . . ?
O10 Cd1 O14 C13 -102.4(6) . . . . ?
O6 Cd1 O14 C13 89.3(5) . . . . ?
O7 Cd1 O14 C13 -65.5(5) . . . . ?
O14 C13 O15 Zn1 -174.8(5) . . . 3_545 ?
C14 C13 O15 Zn1 6.1(7) . . . 3_545 ?
Zn3 O3 P1 O1 109.4(4) . . . . ?
Zn3 O3 P1 O2 -17.6(5) . . . . ?
Zn3 O3 P1 C4 -131.9(4) . . . . ?
Zn1 O1 P1 O3 -72.0(4) . . . . ?
Zn1 O1 P1 O2 56.4(4) . . . . ?
Zn1 O1 P1 C4 170.6(3) . . . . ?
Zn4 O2 P1 O3 67.6(4) . . . . ?
Zn2 O2 P1 O3 -99.0(3) . . . . ?
Zn4 O2 P1 O1 -60.1(4) . . . . ?
Zn2 O2 P1 O1 133.3(3) . . . . ?
Zn4 O2 P1 C4 -176.8(3) . . . . ?
Zn2 O2 P1 C4 16.5(3) . . . . ?
N1 C4 P1 O3 141.3(5) . . . . ?
N1 C4 P1 O1 -97.6(5) . . . . ?
N1 C4 P1 O2 20.9(5) . . . . ?
Zn2 O13 P2 O12 79.8(4) 6_575 . . . ?
Zn2 O13 P2 O11 -48.3(4) 6_575 . . . ?
Zn2 O13 P2 C12 -162.6(3) 6_575 . . . ?
Zn1 O12 P2 O13 -106.9(3) 4_646 . . . ?
Zn1 O12 P2 O11 21.3(4) 4_646 . . . ?
Zn1 O12 P2 C12 135.8(3) 4_646 . . . ?
Zn4 O11 P2 O13 57.2(4) 4_646 . . . ?
Zn3 O11 P2 O13 -136.8(2) 4_646 . . . ?
Zn4 O11 P2 O12 -70.7(4) 4_646 . . . ?
Zn3 O11 P2 O12 95.3(3) 4_646 . . . ?
Zn4 O11 P2 C12 173.1(3) 4_646 . . . ?
Zn3 O11 P2 C12 -20.9(3) 4_646 . . . ?
N3 C12 P2 O13 101.1(4) . . . . ?
N3 C12 P2 O12 -138.3(4) . . . . ?
N3 C12 P2 O11 -18.6(5) . . . . ?
Zn3 O17 P3 O16 -76.5(4) 5_777 . . . ?
Zn3 O17 P3 O18 51.6(4) 5_777 . . . ?
Zn3 O17 P3 C18 167.4(3) 5_777 . . . ?
Zn2 O16 P3 O17 107.3(3) 5_777 . . . ?
Zn2 O16 P3 O18 -21.4(4) 5_777 . . . ?
Zn2 O16 P3 C18 -134.3(3) 5_777 . . . ?
Zn4 O18 P3 O17 -55.8(4) 3_545 . . . ?
Zn1 O18 P3 O17 134.9(3) 3_545 . . . ?
Zn4 O18 P3 O16 71.7(4) 3_545 . . . ?
Zn1 O18 P3 O16 -97.5(3) 3_545 . . . ?
Zn4 O18 P3 C18 -174.5(3) 3_545 . . . ?
Zn1 O18 P3 C18 16.2(3) 3_545 . . . ?
N2 C18 P3 O17 -103.5(4) . . . . ?
N2 C18 P3 O16 136.7(4) . . . . ?
N2 C18 P3 O18 18.1(5) . . . . ?
P1 O1 Zn1 O12 45.3(4) . . . 4_656 ?
P1 O1 Zn1 O15 144.1(3) . . . 3_455 ?
P1 O1 Zn1 N2 -133.9(3) . . . 3_455 ?
P1 O1 Zn1 O18 -50.4(4) . . . 3_455 ?
C6 O4 Zn2 O13 109.6(5) . . . 6_576 ?
C6 O4 Zn2 O16 -135.6(5) . . . 5_777 ?
C6 O4 Zn2 O2 -46.0(7) . . . . ?
C6 O4 Zn2 N1 -2.7(4) . . . . ?
P1 O2 Zn2 O13 -147.1(3) . . . 6_576 ?
Zn4 O2 Zn2 O13 44.6(3) . . . 6_576 ?
P1 O2 Zn2 O16 97.1(3) . . . 5_777 ?
Zn4 O2 Zn2 O16 -71.2(2) . . . 5_777 ?
P1 O2 Zn2 O4 8.3(6) . . . . ?
Zn4 O2 Zn2 O4 -160.0(4) . . . . ?
P1 O2 Zn2 N1 -35.0(3) . . . . ?
Zn4 O2 Zn2 N1 156.7(3) . . . . ?
C4 N1 Zn2 O13 145.1(4) . . . 6_576 ?
C3 N1 Zn2 O13 25.4(4) . . . 6_576 ?
C5 N1 Zn2 O13 -92.1(4) . . . 6_576 ?
C4 N1 Zn2 O16 -39.5(5) . . . 5_777 ?
C3 N1 Zn2 O16 -159.2(4) . . . 5_777 ?
C5 N1 Zn2 O16 83.2(4) . . . 5_777 ?
C4 N1 Zn2 O4 -119.0(4) . . . . ?
C3 N1 Zn2 O4 121.3(4) . . . . ?
C5 N1 Zn2 O4 3.8(4) . . . . ?
C4 N1 Zn2 O2 45.7(4) . . . . ?
C3 N1 Zn2 O2 -74.0(4) . . . . ?
C5 N1 Zn2 O2 168.4(4) . . . . ?
P1 O3 Zn3 O17 61.7(4) . . . 5_777 ?
P1 O3 Zn3 O9 170.2(4) . . . 4_656 ?
P1 O3 Zn3 O11 -38.3(4) . . . 4_656 ?
P1 O3 Zn3 N3 -116.2(4) . . . 4_656 ?
P1 O2 Zn4 O18 -125.3(4) . . . 5_777 ?
Zn2 O2 Zn4 O18 40.8(2) . . . 5_777 ?
P1 O2 Zn4 O18 54.7(4) . . . 3_455 ?
Zn2 O2 Zn4 O18 -139.2(2) . . . 3_455 ?
P1 O2 Zn4 O2 -43(100) . . . 7_677 ?
Zn2 O2 Zn4 O2 123(100) . . . 7_677 ?
P1 O2 Zn4 O11 148.6(3) . . . 6_576 ?
Zn2 O2 Zn4 O11 -45.3(2) . . . 6_576 ?
P1 O2 Zn4 O11 -31.4(3) . . . 4_656 ?
Zn2 O2 Zn4 O11 134.7(2) . . . 4_656 ?

loop_
_platon_squeeze_void_nr
_platon_squeeze_void_average_x
_platon_squeeze_void_average_y
_platon_squeeze_void_average_z
_platon_squeeze_void_volume
_platon_squeeze_void_count_electrons
1 -0.003 -0.002 -0.001 2930.7 -39.3
